data_4316089
loop_
_publ_author_name
'Alexander M. Kirillov'
'Jaime A. S. Coelho'
'Marina V. Kirillova'
'M. F\'atima C. Guedes da Silva'
'Dmytro S. Nesterov'
'Katrin R. Gruenwald'
'Matti Haukka'
'Armando J. L. Pombeiro'

_publ_section_title
;
 Bringing an "Old" Biological Buffer to Coordination Chemistry: New 1D and
 3D Coordination Polymers with [Cu4(Hbes)4] Cores for Mild
 Hydrocarboxylation of Alkanes
;
_journal_name_full 'Inorganic Chemistry'
_journal_page_first 6390
_journal_page_last 6392
_journal_paper_doi 10.1021/ic1007999
_journal_volume 49
_journal_year 2010
_chemical_formula_moiety 'C31 H65 Cu4 N4 Na O27 S4'
_chemical_formula_sum 'C31 H65 Cu4 N4 Na O27 S4'
_chemical_formula_weight 1331.26
_chemical_name_systematic
; 
 ? 
;
_space_group_IT_number 14
_symmetry_cell_setting monoclinic
_symmetry_space_group_name_Hall '-P 2ybc'
_symmetry_space_group_name_H-M 'P 1 21/c 1'
_atom_sites_solution_hydrogens geom
_atom_sites_solution_primary direct
_atom_sites_solution_secondary difmap
_audit_creation_method SHELXL-97
_cell_angle_alpha 90.00
_cell_angle_beta 106.664(7)
_cell_angle_gamma 90.00
_cell_formula_units_Z 4
_cell_length_a 17.502(3)
_cell_length_b 21.080(3)
_cell_length_c 13.7686(9)
_cell_measurement_reflns_used 19597
_cell_measurement_temperature 120(2)
_cell_measurement_theta_max 27.48
_cell_measurement_theta_min 1.00
_cell_volume 4866.5(11)
_computing_cell_refinement 'EvalCCD (Duisenberg, 1998-2003)'
_computing_data_collection 'Collect (Bruker AXS BV, 1997-2004)'
_computing_data_reduction 'EvalCCD (Duisenberg, 1998-2003)'
_computing_molecular_graphics 'Diamond v.3.1d (Brandenburg, 2006)'
_computing_publication_material 'SHELXL-97 (Sheldrick, 1997)'
_computing_structure_refinement 'SHELXL-97 (Sheldrick, 1997)'
_computing_structure_solution 'SIR2004 (Burla et al., 2003)'
_diffrn_ambient_temperature 120(2)
_diffrn_detector_area_resol_mean 9
_diffrn_measured_fraction_theta_full 0.998
_diffrn_measured_fraction_theta_max 0.998
_diffrn_measurement_device '95mm CCD camera on \k-goniostat'
_diffrn_measurement_device_type 'Nonius KappaCCD'
_diffrn_measurement_method '\f scans and \w scans with \k offset'
_diffrn_radiation_monochromator 'horizontally mounted graphite crystal'
_diffrn_radiation_source 'fine-focus sealed tube'
_diffrn_radiation_type MoK\a
_diffrn_radiation_wavelength 0.71073
_diffrn_reflns_av_R_equivalents 0.0565
_diffrn_reflns_av_sigmaI/netI 0.0409
_diffrn_reflns_limit_h_max 22
_diffrn_reflns_limit_h_min -22
_diffrn_reflns_limit_k_max 27
_diffrn_reflns_limit_k_min -27
_diffrn_reflns_limit_l_max 17
_diffrn_reflns_limit_l_min -17
_diffrn_reflns_number 85491
_diffrn_reflns_theta_full 27.50
_diffrn_reflns_theta_max 27.50
_diffrn_reflns_theta_min 1.93
_exptl_absorpt_coefficient_mu 1.999
_exptl_absorpt_correction_T_max 0.8406
_exptl_absorpt_correction_T_min 0.6391
_exptl_absorpt_correction_type multi-scan
_exptl_absorpt_process_details 'SADABS v.2.10 (Sheldrick, 2003)'
_exptl_crystal_colour turquoise
_exptl_crystal_density_diffrn 1.817
_exptl_crystal_density_method 'not measured'
_exptl_crystal_description block
_exptl_crystal_F_000 2744
_exptl_crystal_size_max 0.25
_exptl_crystal_size_mid 0.23
_exptl_crystal_size_min 0.09
_refine_diff_density_max 0.649
_refine_diff_density_min -0.488
_refine_diff_density_rms 0.096
_refine_ls_extinction_method none
_refine_ls_goodness_of_fit_ref 1.061
_refine_ls_hydrogen_treatment constr
_refine_ls_matrix_type full
_refine_ls_number_parameters 644
_refine_ls_number_reflns 11162
_refine_ls_number_restraints 0
_refine_ls_restrained_S_all 1.061
_refine_ls_R_factor_all 0.0660
_refine_ls_R_factor_gt 0.0351
_refine_ls_shift/su_max 0.000
_refine_ls_shift/su_mean 0.000
_refine_ls_structure_factor_coef Fsqd
_refine_ls_weighting_details 'calc w=1/[\s^2^(Fo^2^)+(0.0202P)^2^+7.5796P] where P=(Fo^2^+2Fc^2^)/3'
_refine_ls_weighting_scheme calc
_refine_ls_wR_factor_gt 0.0628
_refine_ls_wR_factor_ref 0.0714
_reflns_number_gt 8082
_reflns_number_total 11162
_reflns_threshold_expression >2sigma(I)
_cod_data_source_file ic1007999_si_002_1.cif
_cod_data_source_block 1
_cod_original_sg_symbol_H-M 'P 21/c'
_cod_database_code 4316089

loop_
_symmetry_equiv_pos_as_xyz
'x, y, z'
'-x, y+1/2, -z+1/2'
'-x, -y, -z'
'x, -y-1/2, z-1/2'

loop_
_atom_site_label
_atom_site_type_symbol
_atom_site_fract_x
_atom_site_fract_y
_atom_site_fract_z
_atom_site_U_iso_or_equiv
_atom_site_adp_type
_atom_site_occupancy
_atom_site_symmetry_multiplicity
_atom_site_calc_flag
_atom_site_refinement_flags
_atom_site_disorder_assembly
_atom_site_disorder_group
Cu1 Cu 0.200999(18) 0.106321(15) 0.06755(2) 0.01000(7) Uani 1 1 d . . .
Cu2 Cu 0.286762(18) 0.104462(15) -0.09704(2) 0.01014(7) Uani 1 1 d . . .
Cu3 Cu 0.400488(18) 0.115916(15) 0.13909(2) 0.01038(7) Uani 1 1 d . . .
Cu4 Cu 0.088319(18) 0.113312(15) -0.17263(2) 0.01000(7) Uani 1 1 d . . .
S1 S 0.53374(4) 0.18440(3) 0.07186(5) 0.01408(14) Uani 1 1 d . . .
S2 S -0.04257(4) 0.18192(3) -0.10484(5) 0.01330(14) Uani 1 1 d . . .
S3 S 0.13419(4) -0.10341(3) -0.32987(5) 0.01601(15) Uani 1 1 d . . .
S4 S 0.35907(4) -0.07971(3) 0.34473(5) 0.01453(14) Uani 1 1 d . . .
Na1 Na 0.22349(7) -0.26067(6) -0.40938(9) 0.0299(3) Uani 1 1 d . . .
O1 O 0.18608(11) 0.19286(8) 0.00297(14) 0.0138(4) Uani 1 1 d . . .
O2 O 0.30271(11) 0.19129(8) -0.03410(14) 0.0136(4) Uani 1 1 d . . .
O3 O 0.25004(14) 0.48898(9) -0.01918(16) 0.0264(5) Uani 1 1 d . . .
H3O H 0.2995 0.5001 -0.0335 0.040 Uiso 1 1 d R . .
O4 O 0.38439(11) 0.13805(9) -0.16745(15) 0.0177(4) Uani 1 1 d . . .
H4O H 0.4243 0.1550 -0.1178 0.027 Uiso 1 1 d R . .
O5 O 0.34695(10) 0.06305(8) 0.02639(13) 0.0115(4) Uani 1 1 d . . .
O6 O 0.29942(10) 0.13146(8) 0.16307(13) 0.0114(4) Uani 1 1 d . . .
O7 O 0.47260(11) 0.03808(9) 0.24684(14) 0.0164(4) Uani 1 1 d . . .
H7O H 0.4523 0.0017 0.2696 0.025 Uiso 1 1 d R . .
O8 O 0.49635(11) 0.12395(9) 0.08817(14) 0.0161(4) Uani 1 1 d . . .
O9 O 0.61951(12) 0.17709(10) 0.09847(16) 0.0235(5) Uani 1 1 d . . .
O10 O 0.49953(13) 0.20921(10) -0.02975(15) 0.0271(5) Uani 1 1 d . . .
O11 O 0.14382(10) 0.06389(8) -0.05622(13) 0.0108(4) Uani 1 1 d . . .
O12 O 0.10762(11) 0.14013(9) 0.14180(14) 0.0151(4) Uani 1 1 d . . .
H12O H 0.0750 0.1667 0.0984 0.042(11) Uiso 1 1 d R . .
O13 O 0.37733(12) -0.02915(9) 0.42110(15) 0.0225(5) Uani 1 1 d . . .
O14 O 0.41370(12) -0.07939(10) 0.28215(15) 0.0214(5) Uani 1 1 d . . .
O15 O 0.35314(12) -0.14211(9) 0.38779(15) 0.0202(4) Uani 1 1 d . . .
O16 O 0.19001(11) 0.12947(9) -0.19501(13) 0.0127(4) Uani 1 1 d . . .
O17 O -0.00788(11) 0.12015(8) -0.12289(14) 0.0149(4) Uani 1 1 d . . .
O18 O -0.00801(13) 0.20486(10) -0.00272(15) 0.0241(5) Uani 1 1 d . . .
O19 O 0.01977(11) 0.03357(9) -0.28085(13) 0.0159(4) Uani 1 1 d . . .
H19O H 0.0418 0.0011 -0.3073 0.024 Uiso 1 1 d R . .
O20 O 0.11372(13) -0.12441(10) -0.23991(15) 0.0252(5) Uani 1 1 d . . .
O21 O 0.07982(12) -0.05422(10) -0.38420(15) 0.0233(5) Uani 1 1 d . . .
O22 O 0.14397(12) -0.15498(9) -0.39584(15) 0.0231(5) Uani 1 1 d . . .
O23 O 0.27232(13) -0.25528(11) -0.23030(17) 0.0324(6) Uani 1 1 d . . .
H23O H 0.3042 -0.2232 -0.1938 0.049 Uiso 1 1 d R . .
H23P H 0.2897 -0.2916 -0.1837 0.049 Uiso 1 1 d R . .
O24 O 0.29591(14) -0.16911(11) -0.43991(17) 0.0348(6) Uani 1 1 d . . .
H24O H 0.3104 -0.1579 -0.4986 0.052 Uiso 1 1 d R . .
H24P H 0.2439 -0.1476 -0.4462 0.052 Uiso 1 1 d R . .
O25 O 0.12852(11) -0.32199(10) -0.36398(16) 0.0228(5) Uani 1 1 d . . .
O26 O 0.18734(14) -0.28474(12) -0.58431(18) 0.0408(6) Uani 1 1 d . . .
H26O H 0.1683 -0.3176 -0.6273 0.061 Uiso 1 1 d R . .
H26P H 0.2209 -0.2655 -0.6153 0.061 Uiso 1 1 d R . .
O27 O 0.32619(16) -0.34176(13) -0.4044(2) 0.0505(8) Uani 1 1 d . . .
H27O H 0.3734 -0.3571 -0.3602 0.076 Uiso 1 1 d R . .
H27P H 0.3409 -0.3312 -0.4613 0.076 Uiso 1 1 d R . .
N1 N 0.18748(13) 0.02255(10) 0.14022(16) 0.0109(5) Uani 1 1 d . . .
N2 N 0.30179(13) 0.02159(10) -0.17055(16) 0.0129(5) Uani 1 1 d . . .
N3 N 0.44726(13) 0.17117(11) 0.26236(16) 0.0129(5) Uani 1 1 d . . .
N4 N 0.04188(13) 0.16770(11) -0.29711(17) 0.0146(5) Uani 1 1 d . . .
C1 C 0.24459(16) 0.22010(12) -0.0159(2) 0.0120(5) Uani 1 1 d . . .
C2 C 0.24626(16) 0.29107(12) -0.01609(19) 0.0116(5) Uani 1 1 d . . .
C3 C 0.17647(17) 0.32686(13) -0.0317(2) 0.0160(6) Uani 1 1 d . . .
H3 H 0.1270 0.3057 -0.0404 0.019 Uiso 1 1 calc R . .
C4 C 0.17806(18) 0.39233(14) -0.0348(2) 0.0191(6) Uani 1 1 d . . .
H4 H 0.1297 0.4157 -0.0485 0.023 Uiso 1 1 calc R . .
C5 C 0.25063(19) 0.42410(13) -0.0176(2) 0.0195(6) Uani 1 1 d . . .
C6 C 0.32122(18) 0.38955(14) 0.0012(2) 0.0189(6) Uani 1 1 d . . .
H6 H 0.3710 0.4109 0.0157 0.023 Uiso 1 1 calc R . .
C7 C 0.31819(17) 0.32353(13) -0.0012(2) 0.0163(6) Uani 1 1 d . . .
H7 H 0.3661 0.3001 0.0074 0.020 Uiso 1 1 calc R . .
C8 C 0.30230(16) 0.17311(14) 0.2445(2) 0.0173(6) Uani 1 1 d . . .
H8A H 0.3006 0.1484 0.3050 0.021 Uiso 1 1 calc R . .
H8B H 0.2555 0.2018 0.2261 0.021 Uiso 1 1 calc R . .
C9 C 0.37846(16) 0.21185(14) 0.2683(2) 0.0186(6) Uani 1 1 d . . .
H9A H 0.3718 0.2473 0.2195 0.022 Uiso 1 1 calc R . .
H9B H 0.3895 0.2301 0.3373 0.022 Uiso 1 1 calc R . .
C10 C 0.51673(17) 0.07151(14) 0.3359(2) 0.0202(6) Uani 1 1 d . . .
H10A H 0.5686 0.0855 0.3278 0.024 Uiso 1 1 calc R . .
H10B H 0.5275 0.0429 0.3953 0.024 Uiso 1 1 calc R . .
C11 C 0.47043(18) 0.12827(14) 0.3535(2) 0.0193(6) Uani 1 1 d . . .
H11A H 0.5032 0.1524 0.4125 0.023 Uiso 1 1 calc R . .
H11B H 0.4217 0.1138 0.3697 0.023 Uiso 1 1 calc R . .
C12 C 0.51715(17) 0.21150(14) 0.2607(2) 0.0193(6) Uani 1 1 d . . .
H12A H 0.5663 0.1856 0.2823 0.023 Uiso 1 1 calc R . .
H12B H 0.5222 0.2465 0.3102 0.023 Uiso 1 1 calc R . .
C13 C 0.51014(18) 0.23947(13) 0.1569(2) 0.0185(6) Uani 1 1 d . . .
H13A H 0.5464 0.2764 0.1649 0.022 Uiso 1 1 calc R . .
H13B H 0.4550 0.2549 0.1270 0.022 Uiso 1 1 calc R . .
C14 C 0.39130(17) 0.01071(13) 0.0056(2) 0.0187(6) Uani 1 1 d . . .
H14A H 0.4045 -0.0189 0.0639 0.022 Uiso 1 1 calc R . .
H14B H 0.4419 0.0260 -0.0048 0.022 Uiso 1 1 calc R . .
C15 C 0.34268(17) -0.02348(13) -0.0886(2) 0.0185(6) Uani 1 1 d . . .
H15A H 0.3782 -0.0516 -0.1137 0.022 Uiso 1 1 calc R . .
H15B H 0.3022 -0.0504 -0.0710 0.022 Uiso 1 1 calc R . .
C16 C 0.41763(18) 0.08233(14) -0.1980(2) 0.0215(7) Uani 1 1 d . . .
H16A H 0.4568 0.0627 -0.1391 0.026 Uiso 1 1 calc R . .
H16B H 0.4450 0.0930 -0.2496 0.026 Uiso 1 1 calc R . .
C17 C 0.34909(18) 0.03715(14) -0.2417(2) 0.0209(7) Uani 1 1 d . . .
H17A H 0.3132 0.0562 -0.3038 0.025 Uiso 1 1 calc R . .
H17B H 0.3706 -0.0027 -0.2616 0.025 Uiso 1 1 calc R . .
C18 C 0.22384(16) -0.00537(13) -0.2294(2) 0.0147(6) Uani 1 1 d . . .
H18A H 0.1951 0.0268 -0.2788 0.018 Uiso 1 1 calc R . .
H18B H 0.1916 -0.0138 -0.1822 0.018 Uiso 1 1 calc R . .
C19 C 0.22927(16) -0.06657(13) -0.2866(2) 0.0168(6) Uani 1 1 d . . .
H19A H 0.2674 -0.0960 -0.2413 0.020 Uiso 1 1 calc R . .
H19B H 0.2494 -0.0568 -0.3452 0.020 Uiso 1 1 calc R . .
C20 C 0.18614(17) 0.16560(14) -0.2822(2) 0.0175(6) Uani 1 1 d . . .
H20A H 0.1849 0.1371 -0.3398 0.021 Uiso 1 1 calc R . .
H20B H 0.2339 0.1930 -0.2700 0.021 Uiso 1 1 calc R . .
C21 C 0.11180(17) 0.20604(14) -0.3072(2) 0.0193(6) Uani 1 1 d . . .
H21A H 0.1203 0.2429 -0.2607 0.023 Uiso 1 1 calc R . .
H21B H 0.1005 0.2223 -0.3774 0.023 Uiso 1 1 calc R . .
C22 C -0.03074(17) 0.06894(14) -0.3638(2) 0.0198(6) Uani 1 1 d . . .
H22A H -0.0787 0.0836 -0.3458 0.024 Uiso 1 1 calc R . .
H22B H -0.0484 0.0413 -0.4242 0.024 Uiso 1 1 calc R . .
C23 C 0.01312(18) 0.12509(14) -0.3880(2) 0.0209(6) Uani 1 1 d . . .
H23A H -0.0226 0.1493 -0.4447 0.025 Uiso 1 1 calc R . .
H23B H 0.0593 0.1103 -0.4099 0.025 Uiso 1 1 calc R . .
C24 C -0.02393(18) 0.21073(14) -0.2919(2) 0.0219(7) Uani 1 1 d . . .
H24A H -0.0751 0.1873 -0.3141 0.026 Uiso 1 1 calc R . .
H24B H -0.0268 0.2465 -0.3394 0.026 Uiso 1 1 calc R . .
C25 C -0.01352(19) 0.23691(14) -0.1861(2) 0.0217(7) Uani 1 1 d . . .
H25A H -0.0458 0.2760 -0.1912 0.026 Uiso 1 1 calc R . .
H25B H 0.0431 0.2485 -0.1557 0.026 Uiso 1 1 calc R . .
C26 C 0.06654(16) 0.08318(13) 0.1540(2) 0.0163(6) Uani 1 1 d . . .
H26A H 0.0316 0.0689 0.0876 0.020 Uiso 1 1 calc R . .
H26B H 0.0330 0.0910 0.1997 0.020 Uiso 1 1 calc R . .
C27 C 0.12843(17) 0.03300(13) 0.1987(2) 0.0172(6) Uani 1 1 d . . .
H27A H 0.1576 0.0454 0.2689 0.021 Uiso 1 1 calc R . .
H27B H 0.1008 -0.0076 0.2022 0.021 Uiso 1 1 calc R . .
C28 C 0.10674(16) 0.00686(12) -0.0380(2) 0.0134(6) Uani 1 1 d . . .
H28A H 0.0987 -0.0220 -0.0968 0.016 Uiso 1 1 calc R . .
H28B H 0.0540 0.0165 -0.0285 0.016 Uiso 1 1 calc R . .
C29 C 0.15945(16) -0.02435(12) 0.05587(19) 0.0133(6) Uani 1 1 d . . .
H29A H 0.1295 -0.0587 0.0777 0.016 Uiso 1 1 calc R . .
H29B H 0.2061 -0.0436 0.0402 0.016 Uiso 1 1 calc R . .
C30 C 0.26499(16) 0.00179(12) 0.2095(2) 0.0136(6) Uani 1 1 d . . .
H30A H 0.2840 0.0346 0.2623 0.016 Uiso 1 1 calc R . .
H30B H 0.3043 -0.0010 0.1704 0.016 Uiso 1 1 calc R . .
C31 C 0.26273(16) -0.06223(13) 0.2618(2) 0.0140(6) Uani 1 1 d . . .
H31A H 0.2463 -0.0961 0.2102 0.017 Uiso 1 1 calc R . .
H31B H 0.2233 -0.0605 0.3009 0.017 Uiso 1 1 calc R . .

loop_
_atom_site_aniso_label
_atom_site_aniso_U_11
_atom_site_aniso_U_22
_atom_site_aniso_U_33
_atom_site_aniso_U_23
_atom_site_aniso_U_13
_atom_site_aniso_U_12
Cu1 0.01026(16) 0.00905(16) 0.01050(16) 0.00098(12) 0.00269(13) -0.00101(13)
Cu2 0.01072(16) 0.00903(16) 0.01067(16) -0.00089(12) 0.00306(13) 0.00114(13)
Cu3 0.01013(16) 0.01026(17) 0.01086(16) -0.00168(13) 0.00316(13) -0.00039(13)
Cu4 0.01000(16) 0.01013(16) 0.00985(16) 0.00210(12) 0.00279(13) 0.00143(13)
S1 0.0141(3) 0.0131(3) 0.0160(3) -0.0004(3) 0.0059(3) -0.0024(3)
S2 0.0124(3) 0.0122(3) 0.0156(3) -0.0005(3) 0.0044(3) 0.0027(3)
S3 0.0178(3) 0.0136(3) 0.0150(3) -0.0037(3) 0.0021(3) -0.0007(3)
S4 0.0169(3) 0.0116(3) 0.0137(3) 0.0021(3) 0.0022(3) 0.0012(3)
Na1 0.0254(7) 0.0367(8) 0.0279(7) 0.0037(6) 0.0080(6) -0.0114(6)
O1 0.0154(10) 0.0092(9) 0.0183(10) 0.0032(8) 0.0070(8) 0.0012(8)
O2 0.0160(10) 0.0086(9) 0.0174(10) -0.0015(7) 0.0069(8) 0.0005(8)
O3 0.0446(14) 0.0111(10) 0.0309(12) 0.0012(9) 0.0224(11) 0.0014(10)
O4 0.0173(10) 0.0151(10) 0.0223(11) -0.0038(8) 0.0083(9) -0.0021(8)
O5 0.0117(9) 0.0097(9) 0.0118(9) -0.0011(7) 0.0015(8) 0.0031(7)
O6 0.0103(9) 0.0122(9) 0.0113(9) -0.0037(7) 0.0023(8) -0.0009(7)
O7 0.0183(10) 0.0140(10) 0.0155(10) 0.0007(8) 0.0026(8) -0.0013(8)
O8 0.0185(10) 0.0129(10) 0.0200(10) -0.0027(8) 0.0103(9) -0.0029(8)
O9 0.0153(10) 0.0192(11) 0.0367(13) -0.0053(9) 0.0086(10) -0.0023(9)
O10 0.0338(13) 0.0256(12) 0.0190(11) 0.0059(9) 0.0030(10) -0.0069(10)
O11 0.0113(9) 0.0098(9) 0.0109(9) 0.0021(7) 0.0024(8) -0.0028(7)
O12 0.0156(10) 0.0122(10) 0.0184(10) 0.0005(8) 0.0061(9) 0.0000(8)
O13 0.0256(11) 0.0184(11) 0.0183(11) -0.0027(9) -0.0019(9) 0.0042(9)
O14 0.0182(11) 0.0198(11) 0.0279(12) 0.0052(9) 0.0092(9) 0.0031(9)
O15 0.0241(11) 0.0151(10) 0.0204(11) 0.0065(8) 0.0047(9) 0.0036(9)
O16 0.0123(9) 0.0147(10) 0.0115(9) 0.0040(7) 0.0042(8) 0.0005(8)
O17 0.0151(10) 0.0111(10) 0.0205(10) 0.0019(8) 0.0084(8) 0.0031(8)
O18 0.0278(12) 0.0233(11) 0.0181(11) -0.0039(9) 0.0014(9) 0.0085(9)
O19 0.0178(10) 0.0165(10) 0.0123(10) 0.0001(8) 0.0023(8) 0.0021(8)
O20 0.0313(12) 0.0223(12) 0.0236(11) -0.0007(9) 0.0103(10) -0.0071(10)
O21 0.0241(11) 0.0235(11) 0.0176(10) -0.0045(9) -0.0013(9) 0.0068(9)
O22 0.0235(11) 0.0186(11) 0.0232(11) -0.0114(9) 0.0005(9) -0.0005(9)
O23 0.0345(14) 0.0265(13) 0.0302(13) -0.0004(10) -0.0004(11) -0.0086(11)
O24 0.0354(14) 0.0396(14) 0.0333(13) 0.0004(11) 0.0159(11) -0.0055(11)
O25 0.0137(10) 0.0188(11) 0.0364(13) 0.0003(9) 0.0080(9) -0.0043(9)
O26 0.0346(14) 0.0492(16) 0.0367(14) -0.0092(12) 0.0075(12) -0.0049(12)
O27 0.0453(16) 0.0647(19) 0.0515(17) 0.0268(15) 0.0300(14) 0.0198(14)
N1 0.0098(11) 0.0121(12) 0.0108(11) -0.0003(9) 0.0028(9) -0.0003(9)
N2 0.0129(12) 0.0123(12) 0.0140(12) -0.0009(9) 0.0045(10) 0.0013(9)
N3 0.0124(11) 0.0130(12) 0.0124(12) -0.0028(9) 0.0023(10) -0.0013(9)
N4 0.0141(12) 0.0129(12) 0.0165(12) 0.0026(9) 0.0041(10) 0.0018(9)
C1 0.0149(13) 0.0125(13) 0.0081(12) 0.0006(11) 0.0023(11) 0.0011(12)
C2 0.0183(13) 0.0100(12) 0.0082(12) -0.0003(10) 0.0067(11) 0.0003(12)
C3 0.0192(15) 0.0175(15) 0.0132(14) -0.0001(11) 0.0079(12) 0.0005(12)
C4 0.0260(16) 0.0173(15) 0.0173(15) 0.0022(12) 0.0113(13) 0.0067(13)
C5 0.0380(18) 0.0108(13) 0.0139(13) 0.0005(11) 0.0143(13) 0.0019(13)
C6 0.0248(16) 0.0164(15) 0.0176(15) -0.0005(12) 0.0095(13) -0.0054(13)
C7 0.0213(15) 0.0148(14) 0.0138(14) 0.0018(11) 0.0068(12) 0.0008(12)
C8 0.0155(14) 0.0197(15) 0.0178(15) -0.0081(12) 0.0065(12) 0.0033(12)
C9 0.0140(14) 0.0169(15) 0.0244(16) -0.0079(12) 0.0050(13) -0.0007(12)
C10 0.0186(15) 0.0202(16) 0.0169(15) -0.0002(12) -0.0025(12) 0.0010(12)
C11 0.0216(15) 0.0232(16) 0.0121(14) -0.0003(12) 0.0034(12) -0.0006(13)
C12 0.0165(15) 0.0208(16) 0.0210(16) -0.0070(12) 0.0062(13) -0.0051(12)
C13 0.0218(16) 0.0110(14) 0.0246(16) -0.0012(12) 0.0095(13) -0.0005(12)
C14 0.0182(15) 0.0141(15) 0.0204(15) -0.0029(12) 0.0001(12) 0.0080(12)
C15 0.0217(16) 0.0114(14) 0.0185(15) -0.0031(11) -0.0005(13) 0.0037(12)
C16 0.0217(16) 0.0192(15) 0.0283(17) -0.0054(13) 0.0146(14) -0.0032(13)
C17 0.0239(16) 0.0204(16) 0.0238(16) -0.0091(12) 0.0157(14) -0.0036(13)
C18 0.0146(14) 0.0143(14) 0.0150(14) -0.0042(11) 0.0037(12) -0.0013(11)
C19 0.0147(14) 0.0182(15) 0.0169(14) -0.0058(12) 0.0033(12) 0.0000(12)
C20 0.0155(14) 0.0206(15) 0.0163(15) 0.0065(12) 0.0041(12) -0.0006(12)
C21 0.0197(15) 0.0190(15) 0.0211(15) 0.0096(12) 0.0091(13) 0.0010(12)
C22 0.0170(15) 0.0240(16) 0.0147(14) 0.0000(12) -0.0013(12) -0.0013(13)
C23 0.0223(16) 0.0272(17) 0.0122(14) 0.0029(12) 0.0035(12) 0.0006(13)
C24 0.0204(16) 0.0219(16) 0.0253(16) 0.0099(13) 0.0094(13) 0.0078(13)
C25 0.0258(16) 0.0123(15) 0.0297(17) 0.0038(12) 0.0123(14) 0.0023(13)
C26 0.0153(14) 0.0162(14) 0.0201(15) 0.0003(12) 0.0095(12) -0.0013(12)
C27 0.0193(15) 0.0180(15) 0.0179(15) 0.0036(12) 0.0111(13) 0.0014(12)
C28 0.0159(14) 0.0104(13) 0.0141(14) 0.0005(11) 0.0049(12) -0.0041(11)
C29 0.0179(14) 0.0089(13) 0.0123(13) 0.0007(10) 0.0033(11) -0.0012(11)
C30 0.0134(13) 0.0109(14) 0.0147(14) 0.0030(11) 0.0014(11) 0.0003(11)
C31 0.0165(14) 0.0129(14) 0.0126(13) 0.0033(11) 0.0041(12) -0.0011(11)

loop_
_atom_type_symbol
_atom_type_description
_atom_type_scat_dispersion_real
_atom_type_scat_dispersion_imag
_atom_type_scat_source
C C 0.0033 0.0016 'International Tables Vol C Tables 4.2.6.8 and 6.1.1.4'
H H 0.0000 0.0000 'International Tables Vol C Tables 4.2.6.8 and 6.1.1.4'
N N 0.0061 0.0033 'International Tables Vol C Tables 4.2.6.8 and 6.1.1.4'
O O 0.0106 0.0060 'International Tables Vol C Tables 4.2.6.8 and 6.1.1.4'
Na Na 0.0362 0.0249 'International Tables Vol C Tables 4.2.6.8 and 6.1.1.4'
S S 0.1246 0.1234 'International Tables Vol C Tables 4.2.6.8 and 6.1.1.4'
Cu Cu 0.3201 1.2651 'International Tables Vol C Tables 4.2.6.8 and 6.1.1.4'

loop_
_geom_angle_atom_site_label_1
_geom_angle_atom_site_label_2
_geom_angle_atom_site_label_3
_geom_angle
_geom_angle_site_symmetry_1
_geom_angle_site_symmetry_3
_geom_angle_publ_flag
O6 Cu1 O11 150.41(7) . . ?
O6 Cu1 O1 91.70(8) . . ?
O11 Cu1 O1 93.51(7) . . ?
O6 Cu1 N1 96.24(8) . . ?
O11 Cu1 N1 85.95(8) . . ?
O1 Cu1 N1 164.83(8) . . ?
O6 Cu1 O12 102.99(7) . . ?
O11 Cu1 O12 106.51(7) . . ?
O1 Cu1 O12 84.02(7) . . ?
N1 Cu1 O12 81.61(8) . . ?
O6 Cu1 Cu2 88.65(5) . . ?
O11 Cu1 Cu2 65.17(5) . . ?
O1 Cu1 Cu2 73.34(5) . . ?
N1 Cu1 Cu2 119.63(6) . . ?
O12 Cu1 Cu2 154.89(5) . . ?
O16 Cu2 O5 153.44(8) . . ?
O16 Cu2 O2 92.20(8) . . ?
O5 Cu2 O2 93.38(7) . . ?
O16 Cu2 N2 95.66(8) . . ?
O5 Cu2 N2 86.28(8) . . ?
O2 Cu2 N2 163.02(8) . . ?
O16 Cu2 O4 103.42(7) . . ?
O5 Cu2 O4 103.05(7) . . ?
O2 Cu2 O4 82.74(7) . . ?
N2 Cu2 O4 80.81(8) . . ?
O16 Cu2 Cu1 89.75(5) . . ?
O5 Cu2 Cu1 67.26(5) . . ?
O2 Cu2 Cu1 72.88(5) . . ?
N2 Cu2 Cu1 122.06(6) . . ?
O4 Cu2 Cu1 152.75(5) . . ?
O6 Cu3 O5 88.74(7) . . ?
O6 Cu3 O8 162.23(8) . . ?
O5 Cu3 O8 91.70(8) . . ?
O6 Cu3 N3 85.91(8) . . ?
O5 Cu3 N3 174.46(8) . . ?
O8 Cu3 N3 93.83(8) . . ?
O6 Cu3 O7 111.66(7) . . ?
O5 Cu3 O7 98.96(7) . . ?
O8 Cu3 O7 85.82(7) . . ?
N3 Cu3 O7 81.74(8) . . ?
O16 Cu4 O11 87.71(7) . . ?
O16 Cu4 O17 162.38(8) . . ?
O11 Cu4 O17 91.56(8) . . ?
O16 Cu4 N4 85.95(8) . . ?
O11 Cu4 N4 173.65(8) . . ?
O17 Cu4 N4 94.36(8) . . ?
O16 Cu4 O19 110.79(7) . . ?
O11 Cu4 O19 100.71(7) . . ?
O17 Cu4 O19 86.64(7) . . ?
N4 Cu4 O19 81.94(8) . . ?
O9 S1 O10 113.15(13) . . ?
O9 S1 O8 109.99(12) . . ?
O10 S1 O8 112.24(12) . . ?
O9 S1 C13 108.81(13) . . ?
O10 S1 C13 106.82(13) . . ?
O8 S1 C13 105.43(12) . . ?
O25 S2 O18 114.73(13) 2_554 . ?
O25 S2 O17 109.94(12) 2_554 . ?
O18 S2 O17 112.24(12) . . ?
O25 S2 C25 108.10(14) 2_554 . ?
O18 S2 C25 106.12(14) . . ?
O17 S2 C25 105.10(12) . . ?
O20 S3 O22 113.93(13) . . ?
O20 S3 O21 111.67(13) . . ?
O22 S3 O21 112.71(12) . . ?
O20 S3 C19 106.44(13) . . ?
O22 S3 C19 105.60(12) . . ?
O21 S3 C19 105.75(13) . . ?
O15 S4 O14 112.28(12) . . ?
O15 S4 O13 112.97(12) . . ?
O14 S4 O13 112.03(12) . . ?
O15 S4 C31 106.39(12) . . ?
O14 S4 C31 106.29(12) . . ?
O13 S4 C31 106.29(12) . . ?
O25 Na1 O26 98.70(9) . . ?
O25 Na1 O23 79.60(8) . . ?
O26 Na1 O23 169.15(11) . . ?
O25 Na1 O24 160.51(10) . . ?
O26 Na1 O24 89.70(9) . . ?
O23 Na1 O24 95.30(9) . . ?
O25 Na1 O27 100.28(9) . . ?
O26 Na1 O27 81.91(10) . . ?
O23 Na1 O27 87.82(10) . . ?
O24 Na1 O27 98.29(10) . . ?
O25 Na1 O22 91.03(8) . . ?
O26 Na1 O22 104.99(9) . . ?
O23 Na1 O22 85.80(8) . . ?
O24 Na1 O22 69.74(8) . . ?
O27 Na1 O22 165.80(10) . . ?
O25 Na1 H24P 138.0 . . ?
O26 Na1 H24P 90.6 . . ?
O23 Na1 H24P 97.8 . . ?
O24 Na1 H24P 23.5 . . ?
O27 Na1 H24P 121.6 . . ?
O22 Na1 H24P 47.1 . . ?
C1 O1 Cu1 119.48(17) . . ?
C1 O2 Cu2 120.03(17) . . ?
C5 O3 H3O 104.0 . . ?
C16 O4 Cu2 106.57(15) . . ?
C16 O4 H4O 104.9 . . ?
Cu2 O4 H4O 108.1 . . ?
C14 O5 Cu3 116.35(15) . . ?
C14 O5 Cu2 111.35(15) . . ?
Cu3 O5 Cu2 117.70(9) . . yes
C8 O6 Cu1 122.43(16) . . ?
C8 O6 Cu3 114.69(15) . . ?
Cu1 O6 Cu3 121.73(9) . . yes
C10 O7 Cu3 105.04(15) . . ?
C10 O7 H7O 106.3 . . ?
Cu3 O7 H7O 127.0 . . ?
S1 O8 Cu3 125.29(11) . . ?
C28 O11 Cu4 117.24(15) . . ?
C28 O11 Cu1 112.53(15) . . ?
Cu4 O11 Cu1 119.62(9) . . yes
C26 O12 Cu1 103.84(14) . . ?
C26 O12 H12O 110.9 . . ?
Cu1 O12 H12O 107.4 . . ?
C20 O16 Cu2 124.58(16) . . ?
C20 O16 Cu4 114.37(16) . . ?
Cu2 O16 Cu4 120.77(9) . . yes
S2 O17 Cu4 123.05(11) . . ?
C22 O19 Cu4 102.71(15) . . ?
C22 O19 H19O 107.9 . . ?
Cu4 O19 H19O 126.7 . . ?
S3 O22 Na1 145.59(12) . . ?
Na1 O23 H23O 125.5 . . ?
Na1 O23 H23P 126.2 . . ?
H23O O23 H23P 100.8 . . ?
Na1 O24 H24O 129.4 . . ?
Na1 O24 H24P 82.4 . . ?
H24O O24 H24P 105.9 . . ?
S2 O25 Na1 130.68(13) 2_544 . ?
Na1 O26 H26O 140.1 . . ?
Na1 O26 H26P 111.1 . . ?
H26O O26 H26P 101.4 . . ?
Na1 O27 H27O 139.5 . . ?
Na1 O27 H27P 100.8 . . ?
H27O O27 H27P 103.3 . . ?
C30 N1 C29 109.9(2) . . ?
C30 N1 C27 110.0(2) . . ?
C29 N1 C27 113.0(2) . . ?
C30 N1 Cu1 110.57(15) . . ?
C29 N1 Cu1 104.19(15) . . ?
C27 N1 Cu1 109.00(16) . . ?
C18 N2 C17 108.8(2) . . ?
C18 N2 C15 109.6(2) . . ?
C17 N2 C15 113.7(2) . . ?
C18 N2 Cu2 111.30(16) . . ?
C17 N2 Cu2 107.94(16) . . ?
C15 N2 Cu2 105.53(16) . . ?
C12 N3 C9 110.4(2) . . ?
C12 N3 C11 109.2(2) . . ?
C9 N3 C11 109.1(2) . . ?
C12 N3 Cu3 116.72(16) . . ?
C9 N3 Cu3 103.68(16) . . ?
C11 N3 Cu3 107.48(16) . . ?
C24 N4 C23 109.0(2) . . ?
C24 N4 C21 109.8(2) . . ?
C23 N4 C21 109.3(2) . . ?
C24 N4 Cu4 115.67(17) . . ?
C23 N4 Cu4 108.83(17) . . ?
C21 N4 Cu4 104.02(16) . . ?
O1 C1 O2 124.4(2) . . ?
O1 C1 C2 118.1(2) . . ?
O2 C1 C2 117.4(2) . . ?
C7 C2 C3 118.0(2) . . ?
C7 C2 C1 120.5(2) . . ?
C3 C2 C1 121.5(2) . . ?
C4 C3 C2 121.3(3) . . ?
C4 C3 H3 119.4 . . ?
C2 C3 H3 119.4 . . ?
C3 C4 C5 120.0(3) . . ?
C3 C4 H4 120.0 . . ?
C5 C4 H4 120.0 . . ?
O3 C5 C6 121.9(3) . . ?
O3 C5 C4 118.4(3) . . ?
C6 C5 C4 119.8(3) . . ?
C7 C6 C5 119.5(3) . . ?
C7 C6 H6 120.2 . . ?
C5 C6 H6 120.2 . . ?
C6 C7 C2 121.3(3) . . ?
C6 C7 H7 119.3 . . ?
C2 C7 H7 119.3 . . ?
O6 C8 C9 109.6(2) . . ?
O6 C8 H8A 109.7 . . ?
C9 C8 H8A 109.7 . . ?
O6 C8 H8B 109.7 . . ?
C9 C8 H8B 109.7 . . ?
H8A C8 H8B 108.2 . . ?
N3 C9 C8 110.5(2) . . ?
N3 C9 H9A 109.6 . . ?
C8 C9 H9A 109.6 . . ?
N3 C9 H9B 109.6 . . ?
C8 C9 H9B 109.6 . . ?
H9A C9 H9B 108.1 . . ?
O7 C10 C11 110.3(2) . . ?
O7 C10 H10A 109.6 . . ?
C11 C10 H10A 109.6 . . ?
O7 C10 H10B 109.6 . . ?
C11 C10 H10B 109.6 . . ?
H10A C10 H10B 108.1 . . ?
C10 C11 N3 111.9(2) . . ?
C10 C11 H11A 109.2 . . ?
N3 C11 H11A 109.2 . . ?
C10 C11 H11B 109.2 . . ?
N3 C11 H11B 109.2 . . ?
H11A C11 H11B 107.9 . . ?
N3 C12 C13 112.9(2) . . ?
N3 C12 H12A 109.0 . . ?
C13 C12 H12A 109.0 . . ?
N3 C12 H12B 109.0 . . ?
C13 C12 H12B 109.0 . . ?
H12A C12 H12B 107.8 . . ?
C12 C13 S1 113.2(2) . . ?
C12 C13 H13A 108.9 . . ?
S1 C13 H13A 108.9 . . ?
C12 C13 H13B 108.9 . . ?
S1 C13 H13B 108.9 . . ?
H13A C13 H13B 107.7 . . ?
O5 C14 C15 109.6(2) . . ?
O5 C14 H14A 109.7 . . ?
C15 C14 H14A 109.7 . . ?
O5 C14 H14B 109.7 . . ?
C15 C14 H14B 109.7 . . ?
H14A C14 H14B 108.2 . . ?
N2 C15 C14 112.0(2) . . ?
N2 C15 H15A 109.2 . . ?
C14 C15 H15A 109.2 . . ?
N2 C15 H15B 109.2 . . ?
C14 C15 H15B 109.2 . . ?
H15A C15 H15B 107.9 . . ?
O4 C16 C17 107.0(2) . . ?
O4 C16 H16A 110.3 . . ?
C17 C16 H16A 110.3 . . ?
O4 C16 H16B 110.3 . . ?
C17 C16 H16B 110.3 . . ?
H16A C16 H16B 108.6 . . ?
N2 C17 C16 113.8(2) . . ?
N2 C17 H17A 108.8 . . ?
C16 C17 H17A 108.8 . . ?
N2 C17 H17B 108.8 . . ?
C16 C17 H17B 108.8 . . ?
H17A C17 H17B 107.7 . . ?
N2 C18 C19 114.9(2) . . ?
N2 C18 H18A 108.5 . . ?
C19 C18 H18A 108.5 . . ?
N2 C18 H18B 108.5 . . ?
C19 C18 H18B 108.5 . . ?
H18A C18 H18B 107.5 . . ?
C18 C19 S3 110.55(19) . . ?
C18 C19 H19A 109.5 . . ?
S3 C19 H19A 109.5 . . ?
C18 C19 H19B 109.5 . . ?
S3 C19 H19B 109.5 . . ?
H19A C19 H19B 108.1 . . ?
O16 C20 C21 109.2(2) . . ?
O16 C20 H20A 109.8 . . ?
C21 C20 H20A 109.8 . . ?
O16 C20 H20B 109.8 . . ?
C21 C20 H20B 109.8 . . ?
H20A C20 H20B 108.3 . . ?
N4 C21 C20 110.2(2) . . ?
N4 C21 H21A 109.6 . . ?
C20 C21 H21A 109.6 . . ?
N4 C21 H21B 109.6 . . ?
C20 C21 H21B 109.6 . . ?
H21A C21 H21B 108.1 . . ?
O19 C22 C23 110.4(2) . . ?
O19 C22 H22A 109.6 . . ?
C23 C22 H22A 109.6 . . ?
O19 C22 H22B 109.6 . . ?
C23 C22 H22B 109.6 . . ?
H22A C22 H22B 108.1 . . ?
C22 C23 N4 110.9(2) . . ?
C22 C23 H23A 109.5 . . ?
N4 C23 H23A 109.5 . . ?
C22 C23 H23B 109.5 . . ?
N4 C23 H23B 109.5 . . ?
H23A C23 H23B 108.1 . . ?
N4 C24 C25 112.8(2) . . ?
N4 C24 H24A 109.0 . . ?
C25 C24 H24A 109.0 . . ?
N4 C24 H24B 109.0 . . ?
C25 C24 H24B 109.0 . . ?
H24A C24 H24B 107.8 . . ?
C24 C25 S2 112.8(2) . . ?
C24 C25 H25A 109.0 . . ?
S2 C25 H25A 109.0 . . ?
C24 C25 H25B 109.0 . . ?
S2 C25 H25B 109.0 . . ?
H25A C25 H25B 107.8 . . ?
O12 C26 C27 108.0(2) . . ?
O12 C26 H26A 110.1 . . ?
C27 C26 H26A 110.1 . . ?
O12 C26 H26B 110.1 . . ?
C27 C26 H26B 110.1 . . ?
H26A C26 H26B 108.4 . . ?
N1 C27 C26 114.1(2) . . ?
N1 C27 H27A 108.7 . . ?
C26 C27 H27A 108.7 . . ?
N1 C27 H27B 108.7 . . ?
C26 C27 H27B 108.7 . . ?
H27A C27 H27B 107.6 . . ?
O11 C28 C29 108.8(2) . . ?
O11 C28 H28A 109.9 . . ?
C29 C28 H28A 109.9 . . ?
O11 C28 H28B 109.9 . . ?
C29 C28 H28B 109.9 . . ?
H28A C28 H28B 108.3 . . ?
N1 C29 C28 111.2(2) . . ?
N1 C29 H29A 109.4 . . ?
C28 C29 H29A 109.4 . . ?
N1 C29 H29B 109.4 . . ?
C28 C29 H29B 109.4 . . ?
H29A C29 H29B 108.0 . . ?
N1 C30 C31 114.8(2) . . ?
N1 C30 H30A 108.6 . . ?
C31 C30 H30A 108.6 . . ?
N1 C30 H30B 108.6 . . ?
C31 C30 H30B 108.6 . . ?
H30A C30 H30B 107.5 . . ?
C30 C31 S4 109.58(18) . . ?
C30 C31 H31A 109.8 . . ?
S4 C31 H31A 109.8 . . ?
C30 C31 H31B 109.8 . . ?
S4 C31 H31B 109.8 . . ?
H31A C31 H31B 108.2 . . ?

loop_
_geom_bond_atom_site_label_1
_geom_bond_atom_site_label_2
_geom_bond_distance
_geom_bond_site_symmetry_2
_geom_bond_publ_flag
Cu1 O6 1.9180(18) . yes
Cu1 O11 1.9307(17) . yes
Cu1 O1 2.0133(18) . yes
Cu1 N1 2.076(2) . yes
Cu1 O12 2.2765(18) . yes
Cu1 Cu2 3.0563(5) . yes
Cu2 O16 1.9118(18) . yes
Cu2 O5 1.9321(17) . yes
Cu2 O2 2.0101(18) . yes
Cu2 N2 2.073(2) . yes
Cu2 O4 2.3045(19) . yes
Cu3 O6 1.9184(18) . yes
Cu3 O5 1.9220(18) . yes
Cu3 O8 2.0025(18) . yes
Cu3 N3 2.027(2) . yes
Cu3 O7 2.3265(19) . yes
Cu4 O16 1.9218(18) . yes
Cu4 O11 1.9249(17) . yes
Cu4 O17 1.9965(18) . yes
Cu4 N4 2.028(2) . yes
Cu4 O19 2.3367(19) . yes
S1 O9 1.448(2) . ?
S1 O10 1.452(2) . ?
S1 O8 1.4788(19) . ?
S1 C13 1.779(3) . ?
S2 O25 1.443(2) 2_554 ?
S2 O18 1.445(2) . ?
S2 O17 1.4873(19) . ?
S2 C25 1.784(3) . ?
S3 O20 1.454(2) . ?
S3 O22 1.458(2) . ?
S3 O21 1.460(2) . ?
S3 C19 1.777(3) . ?
S4 O15 1.459(2) . ?
S4 O14 1.459(2) . ?
S4 O13 1.467(2) . ?
S4 C31 1.783(3) . ?
Na1 O25 2.328(2) . ?
Na1 O26 2.363(3) . ?
Na1 O23 2.369(3) . ?
Na1 O24 2.411(3) . ?
Na1 O27 2.467(3) . ?
Na1 O22 2.662(2) . ?
Na1 H24P 2.4846 . ?
O1 C1 1.265(3) . ?
O2 C1 1.270(3) . ?
O3 C5 1.368(3) . ?
O3 H3O 0.9698 . ?
O4 C16 1.427(3) . ?
O4 H4O 0.9003 . ?
O5 C14 1.425(3) . ?
O6 C8 1.413(3) . ?
O7 C10 1.433(3) . ?
O7 H7O 0.9373 . ?
O11 C28 1.422(3) . ?
O12 C26 1.434(3) . ?
O12 H12O 0.8957 . ?
O16 C20 1.406(3) . ?
O19 C22 1.436(3) . ?
O19 H19O 0.9114 . ?
O23 H23O 0.9283 . ?
O23 H23P 0.9892 . ?
O24 H24O 0.9444 . ?
O24 H24P 0.9989 . ?
O25 S2 1.443(2) 2_544 ?
O26 H26O 0.9102 . ?
O26 H26P 0.9142 . ?
O27 H27O 0.9319 . ?
O27 H27P 0.9184 . ?
N1 C30 1.483(3) . ?
N1 C29 1.497(3) . ?
N1 C27 1.497(3) . ?
N2 C18 1.485(3) . ?
N2 C17 1.490(3) . ?
N2 C15 1.492(3) . ?
N3 C12 1.495(3) . ?
N3 C9 1.500(3) . ?
N3 C11 1.505(3) . ?
N4 C24 1.484(4) . ?
N4 C23 1.505(4) . ?
N4 C21 1.506(3) . ?
C1 C2 1.496(4) . ?
C2 C7 1.395(4) . ?
C2 C3 1.399(4) . ?
C3 C4 1.381(4) . ?
C3 H3 0.9500 . ?
C4 C5 1.395(4) . ?
C4 H4 0.9500 . ?
C5 C6 1.393(4) . ?
C6 C7 1.393(4) . ?
C6 H6 0.9500 . ?
C7 H7 0.9500 . ?
C8 C9 1.517(4) . ?
C8 H8A 0.9900 . ?
C8 H8B 0.9900 . ?
C9 H9A 0.9900 . ?
C9 H9B 0.9900 . ?
C10 C11 1.503(4) . ?
C10 H10A 0.9900 . ?
C10 H10B 0.9900 . ?
C11 H11A 0.9900 . ?
C11 H11B 0.9900 . ?
C12 C13 1.519(4) . ?
C12 H12A 0.9900 . ?
C12 H12B 0.9900 . ?
C13 H13A 0.9900 . ?
C13 H13B 0.9900 . ?
C14 C15 1.514(4) . ?
C14 H14A 0.9900 . ?
C14 H14B 0.9900 . ?
C15 H15A 0.9900 . ?
C15 H15B 0.9900 . ?
C16 C17 1.515(4) . ?
C16 H16A 0.9900 . ?
C16 H16B 0.9900 . ?
C17 H17A 0.9900 . ?
C17 H17B 0.9900 . ?
C18 C19 1.529(4) . ?
C18 H18A 0.9900 . ?
C18 H18B 0.9900 . ?
C19 H19A 0.9900 . ?
C19 H19B 0.9900 . ?
C20 C21 1.510(4) . ?
C20 H20A 0.9900 . ?
C20 H20B 0.9900 . ?
C21 H21A 0.9900 . ?
C21 H21B 0.9900 . ?
C22 C23 1.500(4) . ?
C22 H22A 0.9900 . ?
C22 H22B 0.9900 . ?
C23 H23A 0.9900 . ?
C23 H23B 0.9900 . ?
C24 C25 1.519(4) . ?
C24 H24A 0.9900 . ?
C24 H24B 0.9900 . ?
C25 H25A 0.9900 . ?
C25 H25B 0.9900 . ?
C26 C27 1.513(4) . ?
C26 H26A 0.9900 . ?
C26 H26B 0.9900 . ?
C27 H27A 0.9900 . ?
C27 H27B 0.9900 . ?
C28 C29 1.507(4) . ?
C28 H28A 0.9900 . ?
C28 H28B 0.9900 . ?
C29 H29A 0.9900 . ?
C29 H29B 0.9900 . ?
C30 C31 1.536(4) . ?
C30 H30A 0.9900 . ?
C30 H30B 0.9900 . ?
C31 H31A 0.9900 . ?
C31 H31B 0.9900 . ?

loop_
_geom_hbond_atom_site_label_D
_geom_hbond_atom_site_label_H
_geom_hbond_atom_site_label_A
_geom_hbond_distance_DH
_geom_hbond_distance_HA
_geom_hbond_distance_DA
_geom_hbond_angle_DHA
_geom_hbond_site_symmetry_A
_geom_hbond_publ_flag
O3 H3O O13 0.97 1.76 2.722(3) 168.9 4_565 yes
O4 H4O O10 0.90 1.89 2.778(3) 166.2 . yes
O7 H7O O14 0.94 1.86 2.778(3) 164.7 . yes
O12 H12O O18 0.90 1.88 2.758(3) 166.3 . yes
O19 H19O O21 0.91 1.82 2.722(3) 168.2 . yes
O23 H23O O9 0.93 1.86 2.761(3) 164.6 3_655 yes
O23 H23P O15 0.99 1.88 2.829(3) 160.3 4 yes
O24 H24O O15 0.94 1.95 2.884(3) 172.1 1_554 yes
O24 H24P O22 1.00 2.06 2.908(3) 140.9 . yes
O24 H24P S3 1.00 2.98 3.832(2) 143.9 . yes
O26 H26O O20 0.91 1.99 2.887(3) 168.1 4 yes
O26 H26P O23 0.91 2.08 2.946(3) 157.7 4 yes
O27 H27O O14 0.93 2.31 3.074(3) 138.9 4 yes
O27 H27P O9 0.92 2.20 3.107(3) 170.4 2_644 yes
